data_7152389
loop_
_publ_author_name
'Murai, Toshiaki'
'Nagaya, Eri'
'Shibahara, Fumitoshi'
'Maruyama, Toshifumi'

_publ_section_title
;
 Imidazo[1,5-a]pyridine-1-ylalkylalcohols: synthesis via intramolecular
 cyclization of N-thioacyl 1,2-aminoalcohols and their silyl ethers and
 molecular structures.
;
_journal_issue 25
_journal_name_full 'Organic &amp; biomolecular chemistry'
_journal_page_first 4943
_journal_page_last 4953
_journal_paper_doi 10.1039/c2ob25438g
_journal_volume 10
_journal_year 2012
_chemical_formula_moiety 'C18 H14 N4 O'
_chemical_formula_sum 'C18 H14 N4 O'
_chemical_formula_weight 302.33
_chemical_name_systematic
;
?
;
_space_group_IT_number 33
_symmetry_cell_setting orthorhombic
_symmetry_Int_Tables_number 33
_symmetry_space_group_name_Hall 'P 2c -2n'
_symmetry_space_group_name_H-M 'P n a 21'
_atom_sites_solution_hydrogens geom
_atom_sites_solution_primary direct
_atom_sites_solution_secondary difmap
_audit_creation_method SHELXL-97
_cell_angle_alpha 90.00
_cell_angle_beta 90.00
_cell_angle_gamma 90.00
_cell_formula_units_Z 4
_cell_length_a 25.97(2)
_cell_length_b 4.887(4)
_cell_length_c 11.168(9)
_cell_measurement_reflns_used 4439
_cell_measurement_temperature 203(2)
_cell_measurement_theta_max 27.5
_cell_measurement_theta_min 3.7
_cell_volume 1417(2)
_computing_structure_refinement 'SHELXL-97 (Sheldrick, 1997)'
_computing_structure_solution 'SHELXS-97 (Sheldrick, 1990)'
_diffrn_ambient_temperature 203(2)
_diffrn_detector_area_resol_mean 14.62
_diffrn_measured_fraction_theta_full 0.980
_diffrn_measured_fraction_theta_max 0.980
_diffrn_measurement_device_type 'Rigaku/MSC Mercury CCD'
_diffrn_measurement_method \w
_diffrn_radiation_monochromator graphite
_diffrn_radiation_source 'fine-focus sealed tube'
_diffrn_radiation_type MoK\a
_diffrn_radiation_wavelength 0.71070
_diffrn_reflns_av_R_equivalents 0.0755
_diffrn_reflns_av_sigmaI/netI 0.0396
_diffrn_reflns_limit_h_max 33
_diffrn_reflns_limit_h_min -33
_diffrn_reflns_limit_k_max 4
_diffrn_reflns_limit_k_min -6
_diffrn_reflns_limit_l_max 14
_diffrn_reflns_limit_l_min -10
_diffrn_reflns_number 10824
_diffrn_reflns_theta_full 27.50
_diffrn_reflns_theta_max 27.50
_diffrn_reflns_theta_min 4.24
_exptl_absorpt_coefficient_mu 0.092
_exptl_absorpt_correction_T_max 0.989
_exptl_absorpt_correction_T_min 0.975
_exptl_absorpt_correction_type integration
_exptl_absorpt_process_details '(Higashi, 1999)'
_exptl_crystal_colour Orange
_exptl_crystal_density_diffrn 1.417
_exptl_crystal_density_method 'not measured'
_exptl_crystal_description Block
_exptl_crystal_F_000 632
_exptl_crystal_size_max 0.29
_exptl_crystal_size_mid 0.26
_exptl_crystal_size_min 0.14
_refine_diff_density_max 0.372
_refine_diff_density_min -0.214
_refine_diff_density_rms 0.043
_refine_ls_abs_structure_details 'Flack H D (1983), Acta Cryst. A39, 876-881'
_refine_ls_abs_structure_Flack 0(10)
_refine_ls_extinction_method none
_refine_ls_goodness_of_fit_ref 1.000
_refine_ls_hydrogen_treatment constr
_refine_ls_matrix_type full
_refine_ls_number_parameters 209
_refine_ls_number_reflns 1684
_refine_ls_number_restraints 1
_refine_ls_restrained_S_all 1.000
_refine_ls_R_factor_all 0.0532
_refine_ls_R_factor_gt 0.0522
_refine_ls_shift/su_max 0.000
_refine_ls_shift/su_mean 0.000
_refine_ls_structure_factor_coef Fsqd
_refine_ls_weighting_details 'calc w=1/[\s^2^(Fo^2^)+(0.0250P)^2^+1.5000P] where P=(Fo^2^+2Fc^2^)/3'
_refine_ls_weighting_scheme calc
_refine_ls_wR_factor_gt 0.1140
_refine_ls_wR_factor_ref 0.1145
_reflns_number_gt 1665
_reflns_number_total 1684
_reflns_threshold_expression >2sigma(I)
_cod_data_source_file c2ob25438g.txt
_cod_data_source_block en091
_cod_original_cell_volume 1417.7(19)
_cod_original_sg_symbol_H-M 'P n a 21 '
_cod_database_code 7152389

loop_
_symmetry_equiv_pos_as_xyz
'x, y, z'
'-x, -y, z+1/2'
'-x+1/2, y+1/2, z+1/2'
'x+1/2, -y+1/2, z'

loop_
_atom_site_label
_atom_site_type_symbol
_atom_site_fract_x
_atom_site_fract_y
_atom_site_fract_z
_atom_site_U_iso_or_equiv
_atom_site_adp_type
_atom_site_occupancy
_atom_site_symmetry_multiplicity
_atom_site_calc_flag
_atom_site_refinement_flags
O1 O 0.37652(10) -0.1281(5) 0.2131(2) 0.0357(6) Uani 1 1 d .
H1 H 0.3693 -0.2617 0.2559 0.054 Uiso 1 1 calc R
N1 N 0.46996(11) 0.4146(6) 0.2286(3) 0.0359(7) Uani 1 1 d .
N2 N 0.34739(10) 0.2731(5) 0.5551(2) 0.0250(6) Uani 1 1 d .
N3 N 0.35048(9) 0.4033(5) 0.3639(2) 0.0228(5) Uani 1 1 d .
N4 N 0.26462(11) 0.6592(6) 0.5960(3) 0.0344(7) Uani 1 1 d .
C1 C 0.41111(12) 0.0502(7) 0.2769(3) 0.0270(7) Uani 1 1 d .
H2 H 0.4394 -0.0619 0.3102 0.032 Uiso 1 1 calc R
C2 C 0.43373(12) 0.2468(6) 0.1858(3) 0.0274(7) Uani 1 1 d .
C3 C 0.41946(15) 0.2401(8) 0.0666(3) 0.0400(9) Uani 1 1 d .
H3 H 0.3937 0.1194 0.0400 0.048 Uiso 1 1 calc R
C4 C 0.44388(18) 0.4150(10) -0.0127(4) 0.0537(11) Uani 1 1 d .
H4 H 0.4355 0.4122 -0.0945 0.064 Uiso 1 1 calc R
C5 C 0.48043(16) 0.5921(9) 0.0298(4) 0.0473(11) Uani 1 1 d .
H5 H 0.4969 0.7165 -0.0217 0.057 Uiso 1 1 calc R
C6 C 0.49227(14) 0.5835(8) 0.1487(4) 0.0448(10) Uani 1 1 d .
H6 H 0.5178 0.7038 0.1769 0.054 Uiso 1 1 calc R
C7 C 0.38398(11) 0.1909(6) 0.3791(3) 0.0242(6) Uani 1 1 d .
C8 C 0.38365(12) 0.1071(6) 0.4972(3) 0.0251(6) Uani 1 1 d .
C9 C 0.41009(13) -0.0935(7) 0.5655(3) 0.0343(8) Uani 1 1 d .
H7 H 0.4342 -0.2094 0.5285 0.041 Uiso 1 1 calc R
C10 C 0.40048(15) -0.1168(8) 0.6834(4) 0.0411(9) Uani 1 1 d .
H8 H 0.4185 -0.2474 0.7289 0.049 Uiso 1 1 calc R
C11 C 0.36360(15) 0.0530(8) 0.7396(3) 0.0392(9) Uani 1 1 d .
H9 H 0.3570 0.0330 0.8219 0.047 Uiso 1 1 calc R
C12 C 0.33763(14) 0.2447(7) 0.6758(3) 0.0339(8) Uani 1 1 d .
H10 H 0.3132 0.3571 0.7136 0.041 Uiso 1 1 calc R
C13 C 0.32820(12) 0.4499(6) 0.4687(3) 0.0229(6) Uani 1 1 d .
C14 C 0.28691(11) 0.6525(6) 0.4886(3) 0.0259(6) Uani 1 1 d .
C15 C 0.27264(12) 0.8263(6) 0.3954(3) 0.0275(7) Uani 1 1 d .
H11 H 0.2885 0.8134 0.3200 0.033 Uiso 1 1 calc R
C16 C 0.23445(13) 1.0184(7) 0.4165(3) 0.0315(7) Uani 1 1 d .
H12 H 0.2248 1.1428 0.3563 0.038 Uiso 1 1 calc R
C17 C 0.21076(14) 1.0247(8) 0.5270(3) 0.0369(8) Uani 1 1 d .
H13 H 0.1843 1.1504 0.5431 0.044 Uiso 1 1 calc R
C18 C 0.22684(14) 0.8424(8) 0.6133(4) 0.0400(9) Uani 1 1 d .
H14 H 0.2105 0.8466 0.6884 0.048 Uiso 1 1 calc R

loop_
_atom_site_aniso_label
_atom_site_aniso_U_11
_atom_site_aniso_U_22
_atom_site_aniso_U_33
_atom_site_aniso_U_23
_atom_site_aniso_U_13
_atom_site_aniso_U_12
O1 0.0470(14) 0.0318(12) 0.0284(13) -0.0019(11) 0.0015(11) -0.0055(10)
N1 0.0313(14) 0.0381(16) 0.0383(17) -0.0030(14) 0.0038(13) -0.0045(12)
N2 0.0292(13) 0.0254(12) 0.0204(13) 0.0008(11) 0.0004(11) -0.0049(10)
N3 0.0223(11) 0.0240(11) 0.0222(12) -0.0018(11) 0.0014(11) -0.0005(10)
N4 0.0383(15) 0.0392(16) 0.0255(15) -0.0015(13) 0.0094(13) -0.0002(12)
C1 0.0292(14) 0.0268(15) 0.0251(16) -0.0010(14) 0.0027(13) 0.0004(13)
C2 0.0255(14) 0.0272(15) 0.0294(16) -0.0023(14) 0.0085(13) 0.0056(12)
C3 0.046(2) 0.044(2) 0.0302(19) 0.0026(17) -0.0006(16) -0.0087(17)
C4 0.064(3) 0.065(3) 0.031(2) 0.014(2) 0.003(2) 0.003(2)
C5 0.048(2) 0.042(2) 0.052(3) 0.014(2) 0.023(2) 0.0000(17)
C6 0.0344(19) 0.042(2) 0.058(3) -0.0005(19) 0.0173(18) -0.0083(16)
C7 0.0254(14) 0.0226(13) 0.0244(15) 0.0033(12) 0.0022(12) -0.0016(11)
C8 0.0257(14) 0.0261(14) 0.0235(16) -0.0026(13) -0.0029(13) -0.0031(12)
C9 0.0303(16) 0.0345(17) 0.038(2) 0.0041(16) -0.0066(15) -0.0024(14)
C10 0.0415(19) 0.0403(19) 0.041(2) 0.0140(18) -0.0141(17) -0.0049(16)
C11 0.052(2) 0.045(2) 0.0210(16) 0.0056(15) -0.0053(15) -0.0076(18)
C12 0.0420(19) 0.0393(18) 0.0203(15) 0.0013(15) -0.0024(14) -0.0071(15)
C13 0.0262(14) 0.0245(14) 0.0179(13) -0.0007(12) -0.0031(11) -0.0016(12)
C14 0.0235(14) 0.0265(14) 0.0276(16) -0.0047(13) 0.0013(12) -0.0027(12)
C15 0.0275(14) 0.0331(16) 0.0219(15) -0.0005(14) 0.0029(12) 0.0008(13)
C16 0.0322(16) 0.0352(17) 0.0271(17) -0.0016(14) -0.0031(14) 0.0009(14)
C17 0.0323(17) 0.0400(18) 0.038(2) -0.0076(17) 0.0054(15) 0.0072(15)
C18 0.0421(19) 0.050(2) 0.0276(18) -0.0078(18) 0.0138(16) 0.0026(16)

loop_
_atom_type_symbol
_atom_type_description
_atom_type_scat_dispersion_real
_atom_type_scat_dispersion_imag
_atom_type_scat_source
C C 0.0033 0.0000 'International Tables Vol C Tables 4.2.6.8 and 6.1.1.4'
H H 0.0000 0.0000 'International Tables Vol C Tables 4.2.6.8 and 6.1.1.4'
N N 0.0061 0.0000 'International Tables Vol C Tables 4.2.6.8 and 6.1.1.4'
O O 0.0106 0.0000 'International Tables Vol C Tables 4.2.6.8 and 6.1.1.4'

loop_
_geom_angle_atom_site_label_1
_geom_angle_atom_site_label_2
_geom_angle_atom_site_label_3
_geom_angle
C1 O1 H1 109.5
C2 N1 C6 116.3(3)
C12 N2 C13 132.6(3)
C12 N2 C8 121.1(3)
C13 N2 C8 106.4(3)
C13 N3 C7 107.4(3)
C14 N4 C18 117.6(3)
O1 C1 C7 111.0(2)
O1 C1 C2 107.0(3)
C7 C1 C2 113.6(3)
O1 C1 H2 108.3
C7 C1 H2 108.3
C2 C1 H2 108.3
N1 C2 C3 123.2(3)
N1 C2 C1 114.9(3)
C3 C2 C1 121.8(3)
C2 C3 C4 118.6(4)
C2 C3 H3 120.7
C4 C3 H3 120.7
C5 C4 C3 119.1(4)
C5 C4 H4 120.4
C3 C4 H4 120.4
C6 C5 C4 118.3(4)
C6 C5 H5 120.9
C4 C5 H5 120.9
N1 C6 C5 124.5(4)
N1 C6 H6 117.7
C5 C6 H6 117.7
N3 C7 C8 109.9(3)
N3 C7 C1 123.4(3)
C8 C7 C1 126.2(3)
C7 C8 N2 105.8(3)
C7 C8 C9 135.6(3)
N2 C8 C9 118.6(3)
C10 C9 C8 119.6(4)
C10 C9 H7 120.2
C8 C9 H7 120.2
C9 C10 C11 120.7(4)
C9 C10 H8 119.7
C11 C10 H8 119.7
C12 C11 C10 120.6(3)
C12 C11 H9 119.7
C10 C11 H9 119.7
C11 C12 N2 119.5(4)
C11 C12 H10 120.3
N2 C12 H10 120.3
N3 C13 N2 110.5(3)
N3 C13 C14 124.4(3)
N2 C13 C14 125.0(3)
N4 C14 C15 122.8(3)
N4 C14 C13 117.9(3)
C15 C14 C13 119.3(3)
C16 C15 C14 118.4(3)
C16 C15 H11 120.8
C14 C15 H11 120.8
C17 C16 C15 119.1(3)
C17 C16 H12 120.5
C15 C16 H12 120.5
C18 C17 C16 118.5(3)
C18 C17 H13 120.8
C16 C17 H13 120.8
N4 C18 C17 123.5(3)
N4 C18 H14 118.2
C17 C18 H14 118.2

loop_
_geom_bond_atom_site_label_1
_geom_bond_atom_site_label_2
_geom_bond_distance
O1 C1 1.440(4)
O1 H1 0.8300
N1 C2 1.337(4)
N1 C6 1.346(5)
N2 C12 1.379(4)
N2 C13 1.387(4)
N2 C8 1.401(4)
N3 C13 1.326(4)
N3 C7 1.365(4)
N4 C14 1.332(4)
N4 C18 1.342(4)
C1 C7 1.508(4)
C1 C2 1.518(4)
C1 H2 0.9900
C2 C3 1.381(5)
C3 C4 1.385(6)
C3 H3 0.9400
C4 C5 1.369(6)
C4 H4 0.9400
C5 C6 1.364(6)
C5 H5 0.9400
C6 H6 0.9400
C7 C8 1.381(5)
C8 C9 1.419(5)
C9 C10 1.345(6)
C9 H7 0.9400
C10 C11 1.415(6)
C10 H8 0.9400
C11 C12 1.357(5)
C11 H9 0.9400
C12 H10 0.9400
C13 C14 1.477(4)
C14 C15 1.394(4)
C15 C16 1.386(5)
C15 H11 0.9400
C16 C17 1.380(5)
C16 H12 0.9400
C17 C18 1.377(6)
C17 H13 0.9400
C18 H14 0.9400

loop_
_geom_torsion_atom_site_label_1
_geom_torsion_atom_site_label_2
_geom_torsion_atom_site_label_3
_geom_torsion_atom_site_label_4
_geom_torsion
C6 N1 C2 C3 0.6(5)
C6 N1 C2 C1 177.3(3)
O1 C1 C2 N1 -175.1(3)
C7 C1 C2 N1 62.0(4)
O1 C1 C2 C3 1.7(4)
C7 C1 C2 C3 -121.3(4)
N1 C2 C3 C4 0.2(6)
C1 C2 C3 C4 -176.3(3)
C2 C3 C4 C5 -1.4(6)
C3 C4 C5 C6 1.7(6)
C2 N1 C6 C5 -0.2(6)
C4 C5 C6 N1 -1.0(7)
C13 N3 C7 C8 -1.6(3)
C13 N3 C7 C1 170.9(3)
O1 C1 C7 N3 -75.4(4)
C2 C1 C7 N3 45.3(4)
O1 C1 C7 C8 95.8(4)
C2 C1 C7 C8 -143.5(3)
N3 C7 C8 N2 1.3(3)
C1 C7 C8 N2 -170.9(3)
N3 C7 C8 C9 -178.6(3)
C1 C7 C8 C9 9.2(6)
C12 N2 C8 C7 -179.5(3)
C13 N2 C8 C7 -0.6(3)
C12 N2 C8 C9 0.4(4)
C13 N2 C8 C9 179.4(3)
C7 C8 C9 C10 178.8(4)
N2 C8 C9 C10 -1.0(5)
C8 C9 C10 C11 1.2(6)
C9 C10 C11 C12 -0.7(6)
C10 C11 C12 N2 0.0(5)
C13 N2 C12 C11 -178.5(3)
C8 N2 C12 C11 0.1(5)
C7 N3 C13 N2 1.2(3)
C7 N3 C13 C14 -176.0(3)
C12 N2 C13 N3 178.4(3)
C8 N2 C13 N3 -0.4(3)
C12 N2 C13 C14 -4.5(5)
C8 N2 C13 C14 176.7(3)
C18 N4 C14 C15 0.1(5)
C18 N4 C14 C13 -179.5(3)
N3 C13 C14 N4 173.6(3)
N2 C13 C14 N4 -3.1(5)
N3 C13 C14 C15 -5.9(5)
N2 C13 C14 C15 177.3(3)
N4 C14 C15 C16 1.6(5)
C13 C14 C15 C16 -178.9(3)
C14 C15 C16 C17 -2.3(5)
C15 C16 C17 C18 1.3(5)
C14 N4 C18 C17 -1.1(5)
C16 C17 C18 N4 0.4(6)
